data_4103201
loop_
_publ_author_name
'Charlene Tsay'
'Neal P. Mankad'
'Jonas C. Peters'

_publ_section_title
;
 Four-Coordinate, trigonal Pyramidal Pt(II) and Pd(II) Complexes
;
_journal_name_full 'Journal of the American Chemical Society'
_journal_page_first 13975
_journal_page_last 13977
_journal_paper_doi 10.1021/ja105284p
_journal_volume 132
_journal_year 2010
_chemical_formula_sum 'C63 H61 O2 P3 Pt Si'
_chemical_formula_weight 1166.21
_chemical_name_common '[SiP(Ph)3]Pt-CH3'
_chemical_name_systematic
; 
 ? 
;
_space_group_IT_number 14
_symmetry_cell_setting monoclinic
_symmetry_space_group_name_Hall '-P 2ybc'
_symmetry_space_group_name_H-M 'P 1 21/c 1'
_atom_sites_solution_hydrogens geom
_atom_sites_solution_primary direct
_atom_sites_solution_secondary difmap
_audit_creation_method SHELXL-97
_cell_angle_alpha 90.00
_cell_angle_beta 94.181(4)
_cell_angle_gamma 90.00
_cell_formula_units_Z 4
_cell_length_a 18.745(2)
_cell_length_b 16.1454(18)
_cell_length_c 16.911(2)
_cell_measurement_reflns_used 6186
_cell_measurement_temperature 100(2)
_cell_measurement_theta_max 34.84
_cell_measurement_theta_min 2.52
_cell_volume 5104.4(10)
_computing_cell_refinement 'Bruker SAINT'
_computing_data_collection 'Bruker APEX2'
_computing_data_reduction 'Bruker SAINT'
_computing_molecular_graphics 'Bruker SHELXTL'
_computing_publication_material 'Bruker SHELXTL'
_computing_structure_refinement 'SHELXL-97 (Sheldrick, 2008)'
_computing_structure_solution 'SHELXS-97 (Sheldrick, 2008)'
_diffrn_ambient_temperature 100(2)
_diffrn_detector_area_resol_mean 8.3
_diffrn_measured_fraction_theta_full 0.977
_diffrn_measured_fraction_theta_max 0.977
_diffrn_measurement_device_type 'Bruker APEX-II CCD'
_diffrn_measurement_method '\f and \w scans'
_diffrn_radiation_monochromator graphite
_diffrn_radiation_source 'fine-focus sealed tube'
_diffrn_radiation_type MoK\a
_diffrn_radiation_wavelength 0.71073
_diffrn_reflns_av_R_equivalents 0.1465
_diffrn_reflns_av_sigmaI/netI 0.0851
_diffrn_reflns_limit_h_max 24
_diffrn_reflns_limit_h_min -25
_diffrn_reflns_limit_k_max 22
_diffrn_reflns_limit_k_min -21
_diffrn_reflns_limit_l_max 21
_diffrn_reflns_limit_l_min -23
_diffrn_reflns_number 75418
_diffrn_reflns_theta_full 29.13
_diffrn_reflns_theta_max 29.13
_diffrn_reflns_theta_min 1.67
_exptl_absorpt_coefficient_mu 2.913
_exptl_absorpt_correction_T_max 0.8680
_exptl_absorpt_correction_T_min 0.4753
_exptl_absorpt_correction_type multi-scan
_exptl_absorpt_process_details 'SADABS (Sheldrick, 2008)'
_exptl_crystal_colour colorless
_exptl_crystal_density_diffrn 1.518
_exptl_crystal_density_meas ?
_exptl_crystal_density_method 'not measured'
_exptl_crystal_description prism
_exptl_crystal_F_000 2368
_exptl_crystal_size_max 0.30
_exptl_crystal_size_mid 0.08
_exptl_crystal_size_min 0.05
_refine_diff_density_max 5.837
_refine_diff_density_min -2.011
_refine_diff_density_rms 0.236
_refine_ls_extinction_method none
_refine_ls_goodness_of_fit_ref 1.091
_refine_ls_hydrogen_treatment constr
_refine_ls_matrix_type full
_refine_ls_number_parameters 632
_refine_ls_number_reflns 13406
_refine_ls_number_restraints 613
_refine_ls_restrained_S_all 1.067
_refine_ls_R_factor_all 0.0844
_refine_ls_R_factor_gt 0.0506
_refine_ls_shift/su_max 0.001
_refine_ls_shift/su_mean 0.000
_refine_ls_structure_factor_coef Fsqd
_refine_ls_weighting_details 'calc w=1/[\s^2^(Fo^2^)+(0.0526P)^2^+33.9759P] where P=(Fo^2^+2Fc^2^)/3'
_refine_ls_weighting_scheme calc
_refine_ls_wR_factor_gt 0.1189
_refine_ls_wR_factor_ref 0.1457
_reflns_number_gt 9877
_reflns_number_total 13406
_reflns_threshold_expression >2sigma(I)
_cod_data_source_file ja105284p_si_003_01.cif
_cod_data_source_block npm74
_cod_depositor_comments
;
The following automatic conversions were performed:

'_exptl_crystal_density_meas' value 'not measured' was changed to '?'
- the value is perceived as not measured.

Automatic conversion script
Id: cif_fix_values 3008 2015-01-20 13:52:24Z robertas 
;
_cod_database_code 4103201

loop_
_symmetry_equiv_pos_as_xyz
'x, y, z'
'-x, y+1/2, -z+1/2'
'-x, -y, -z'
'x, -y-1/2, z-1/2'

loop_
_atom_site_label
_atom_site_type_symbol
_atom_site_fract_x
_atom_site_fract_y
_atom_site_fract_z
_atom_site_U_iso_or_equiv
_atom_site_adp_type
_atom_site_occupancy
_atom_site_symmetry_multiplicity
_atom_site_calc_flag
_atom_site_refinement_flags
Pt1 Pt 0.213369(11) 0.066400(12) 0.114595(12) 0.00886(7) Uani 1 1 d U
C100 C 0.1536(3) -0.0450(4) 0.0686(4) 0.0177(11) Uani 1 1 d U
H10A H 0.1217 -0.0295 0.0224 0.027 Uiso 1 1 calc R
H10B H 0.1252 -0.0674 0.1100 0.027 Uiso 1 1 calc R
H10C H 0.1875 -0.0871 0.0530 0.027 Uiso 1 1 calc R
Si1 Si 0.27577(8) 0.18296(9) 0.15807(9) 0.0110(3) Uani 1 1 d U
P1 P 0.31811(8) 0.03125(9) 0.05965(8) 0.0113(3) Uani 1 1 d U
C11 C 0.3801(3) 0.1196(3) 0.0628(3) 0.0127(10) Uani 1 1 d U
C12 C 0.4432(3) 0.1203(4) 0.0224(4) 0.0169(11) Uani 1 1 d U
H12 H 0.4545 0.0744 -0.0095 0.020 Uiso 1 1 calc R
C13 C 0.4892(3) 0.1880(4) 0.0292(4) 0.0196(12) Uani 1 1 d U
H13 H 0.5314 0.1885 0.0012 0.024 Uiso 1 1 calc R
C14 C 0.4736(3) 0.2549(4) 0.0767(4) 0.0218(13) Uani 1 1 d U
H14 H 0.5052 0.3008 0.0818 0.026 Uiso 1 1 calc R
C15 C 0.4117(3) 0.2544(4) 0.1167(4) 0.0188(12) Uani 1 1 d U
H15 H 0.4014 0.3003 0.1490 0.023 Uiso 1 1 calc R
C16 C 0.3638(3) 0.1874(3) 0.1104(3) 0.0114(10) Uani 1 1 d U
C111 C 0.3140(3) -0.0036(3) -0.0439(3) 0.0137(10) Uani 1 1 d U
C112 C 0.3716(3) -0.0445(4) -0.0762(4) 0.0179(11) Uani 1 1 d U
H112 H 0.4135 -0.0570 -0.0434 0.021 Uiso 1 1 calc R
C113 C 0.3674(3) -0.0667(4) -0.1558(4) 0.0207(12) Uani 1 1 d U
H113 H 0.4069 -0.0929 -0.1776 0.025 Uiso 1 1 calc R
C114 C 0.3054(4) -0.0505(4) -0.2038(4) 0.0223(13) Uani 1 1 d U
H114 H 0.3025 -0.0656 -0.2582 0.027 Uiso 1 1 calc R
C115 C 0.2480(3) -0.0124(4) -0.1719(4) 0.0205(12) Uani 1 1 d U
H115 H 0.2056 -0.0016 -0.2045 0.025 Uiso 1 1 calc R
C116 C 0.2521(3) 0.0103(3) -0.0920(3) 0.0157(11) Uani 1 1 d U
H116 H 0.2121 0.0355 -0.0705 0.019 Uiso 1 1 calc R
C121 C 0.3733(3) -0.0512(3) 0.1069(3) 0.0136(10) Uani 1 1 d U
C122 C 0.4410(3) -0.0381(4) 0.1456(4) 0.0212(12) Uani 1 1 d U
H122 H 0.4605 0.0162 0.1477 0.025 Uiso 1 1 calc R
C123 C 0.4798(4) -0.1026(5) 0.1805(4) 0.0289(14) Uani 1 1 d U
H123 H 0.5261 -0.0925 0.2053 0.035 Uiso 1 1 calc R
C124 C 0.4518(4) -0.1819(4) 0.1796(4) 0.0252(13) Uani 1 1 d U
H124 H 0.4785 -0.2260 0.2046 0.030 Uiso 1 1 calc R
C125 C 0.3850(4) -0.1969(4) 0.1425(4) 0.0260(13) Uani 1 1 d U
H125 H 0.3656 -0.2512 0.1415 0.031 Uiso 1 1 calc R
C126 C 0.3464(3) -0.1317(4) 0.1064(4) 0.0223(13) Uani 1 1 d U
H126 H 0.3005 -0.1424 0.0809 0.027 Uiso 1 1 calc R
P2 P 0.12975(8) 0.15995(8) 0.06271(8) 0.0106(3) Uani 1 1 d U
C21 C 0.1610(3) 0.2670(3) 0.0765(3) 0.0125(10) Uani 1 1 d U
C22 C 0.1256(3) 0.3333(4) 0.0379(3) 0.0156(11) Uani 1 1 d U
H22 H 0.0854 0.3234 0.0015 0.019 Uiso 1 1 calc R
C23 C 0.1495(3) 0.4146(4) 0.0532(4) 0.0172(11) Uani 1 1 d U
H23 H 0.1252 0.4599 0.0275 0.021 Uiso 1 1 calc R
C24 C 0.2089(3) 0.4288(3) 0.1059(4) 0.0168(11) Uani 1 1 d U
H24 H 0.2244 0.4838 0.1175 0.020 Uiso 1 1 calc R
C25 C 0.2447(3) 0.3625(3) 0.1411(3) 0.0150(11) Uani 1 1 d U
H25 H 0.2853 0.3729 0.1767 0.018 Uiso 1 1 calc R
C26 C 0.2239(3) 0.2805(3) 0.1265(3) 0.0125(10) Uani 1 1 d U
C211 C 0.0426(3) 0.1593(3) 0.1057(3) 0.0122(10) Uani 1 1 d U
C212 C 0.0097(3) 0.2304(4) 0.1326(4) 0.0168(11) Uani 1 1 d U
H212 H 0.0326 0.2826 0.1287 0.020 Uiso 1 1 calc R
C213 C -0.0560(3) 0.2256(4) 0.1649(4) 0.0223(13) Uani 1 1 d U
H213 H -0.0767 0.2743 0.1850 0.027 Uiso 1 1 calc R
C214 C -0.0916(3) 0.1511(4) 0.1683(4) 0.0197(12) Uani 1 1 d U
H214 H -0.1375 0.1486 0.1888 0.024 Uiso 1 1 calc R
C215 C -0.0595(3) 0.0792(4) 0.1413(4) 0.0194(12) Uani 1 1 d U
H215 H -0.0834 0.0275 0.1432 0.023 Uiso 1 1 calc R
C216 C 0.0077(3) 0.0842(4) 0.1115(4) 0.0175(11) Uani 1 1 d U
H216 H 0.0300 0.0350 0.0947 0.021 Uiso 1 1 calc R
C221 C 0.1025(3) 0.1584(3) -0.0436(3) 0.0131(10) Uani 1 1 d U
C222 C 0.1554(3) 0.1779(4) -0.0953(3) 0.0175(11) Uani 1 1 d U
H222 H 0.2014 0.1951 -0.0743 0.021 Uiso 1 1 calc R
C223 C 0.1410(4) 0.1723(4) -0.1770(4) 0.0226(12) Uani 1 1 d U
H223 H 0.1769 0.1859 -0.2116 0.027 Uiso 1 1 calc R
C224 C 0.0750(4) 0.1471(4) -0.2071(4) 0.0242(13) Uani 1 1 d U
H224 H 0.0658 0.1411 -0.2628 0.029 Uiso 1 1 calc R
C225 C 0.0212(4) 0.1302(4) -0.1576(4) 0.0231(13) Uani 1 1 d U
H225 H -0.0251 0.1151 -0.1793 0.028 Uiso 1 1 calc R
C226 C 0.0354(3) 0.1355(4) -0.0756(4) 0.0181(11) Uani 1 1 d U
H226 H -0.0014 0.1234 -0.0416 0.022 Uiso 1 1 calc R
P3 P 0.21328(8) 0.03579(8) 0.24880(8) 0.0109(3) Uani 1 1 d U
C31 C 0.2610(3) 0.1157(3) 0.3087(3) 0.0142(10) Uani 1 1 d U
C32 C 0.2650(3) 0.1121(4) 0.3919(3) 0.0153(11) Uani 1 1 d U
H32 H 0.2417 0.0687 0.4179 0.018 Uiso 1 1 calc R
C33 C 0.3028(3) 0.1717(4) 0.4355(4) 0.0194(12) Uani 1 1 d U
H33 H 0.3063 0.1688 0.4917 0.023 Uiso 1 1 calc R
C34 C 0.3360(3) 0.2365(4) 0.3976(4) 0.0188(12) Uani 1 1 d U
H34 H 0.3621 0.2774 0.4280 0.023 Uiso 1 1 calc R
C35 C 0.3309(3) 0.2409(4) 0.3157(4) 0.0166(11) Uani 1 1 d U
H35 H 0.3537 0.2851 0.2903 0.020 Uiso 1 1 calc R
C36 C 0.2926(3) 0.1815(3) 0.2695(3) 0.0132(10) Uani 1 1 d U
C311 C 0.1296(3) 0.0344(4) 0.2987(3) 0.0137(10) Uani 1 1 d U
C312 C 0.1023(3) -0.0339(4) 0.3374(4) 0.0179(12) Uani 1 1 d U
H312 H 0.1272 -0.0852 0.3380 0.021 Uiso 1 1 calc R
C313 C 0.0391(3) -0.0276(4) 0.3748(4) 0.0201(12) Uani 1 1 d U
H313 H 0.0208 -0.0747 0.4001 0.024 Uiso 1 1 calc R
C314 C 0.0027(3) 0.0467(4) 0.3757(4) 0.0220(13) Uani 1 1 d U
H314 H -0.0402 0.0510 0.4020 0.026 Uiso 1 1 calc R
C315 C 0.0296(3) 0.1151(4) 0.3377(4) 0.0207(12) Uani 1 1 d U
H315 H 0.0050 0.1665 0.3385 0.025 Uiso 1 1 calc R
C316 C 0.0913(3) 0.1092(4) 0.2991(3) 0.0161(11) Uani 1 1 d U
H316 H 0.1084 0.1562 0.2723 0.019 Uiso 1 1 calc R
C321 C 0.2567(3) -0.0606(3) 0.2825(3) 0.0145(10) Uani 1 1 d U
C322 C 0.2281(3) -0.1360(4) 0.2543(4) 0.0189(12) Uani 1 1 d U
H322 H 0.1871 -0.1363 0.2178 0.023 Uiso 1 1 calc R
C323 C 0.2595(4) -0.2110(4) 0.2796(4) 0.0253(13) Uani 1 1 d U
H323 H 0.2399 -0.2619 0.2600 0.030 Uiso 1 1 calc R
C324 C 0.3188(4) -0.2110(4) 0.3329(4) 0.0251(13) Uani 1 1 d U
H324 H 0.3395 -0.2619 0.3508 0.030 Uiso 1 1 calc R
C325 C 0.3483(4) -0.1368(4) 0.3602(4) 0.0287(15) Uani 1 1 d U
H325 H 0.3894 -0.1371 0.3965 0.034 Uiso 1 1 calc R
C326 C 0.3181(3) -0.0623(4) 0.3347(4) 0.0220(12) Uani 1 1 d U
H326 H 0.3393 -0.0117 0.3529 0.026 Uiso 1 1 calc R
O1T O 0.5568(3) 0.0921(5) 0.4660(4) 0.0539(17) Uani 1 1 d DU
C11T C 0.5990(5) 0.0309(7) 0.4308(6) 0.056(3) Uani 1 1 d DU
H11A H 0.6124 -0.0135 0.4695 0.067 Uiso 1 1 calc R
H11B H 0.6433 0.0559 0.4131 0.067 Uiso 1 1 calc R
C12T C 0.5548(5) -0.0034(5) 0.3622(6) 0.053(2) Uani 1 1 d DU
H12A H 0.5254 -0.0506 0.3781 0.064 Uiso 1 1 calc R
H12B H 0.5848 -0.0213 0.3195 0.064 Uiso 1 1 calc R
C13T C 0.5088(5) 0.0703(6) 0.3369(5) 0.048(2) Uani 1 1 d DU
H13A H 0.5343 0.1080 0.3024 0.058 Uiso 1 1 calc R
H13B H 0.4633 0.0525 0.3086 0.058 Uiso 1 1 calc R
C14T C 0.4959(4) 0.1107(6) 0.4143(4) 0.0398(18) Uani 1 1 d DU
H14A H 0.4906 0.1714 0.4075 0.048 Uiso 1 1 calc R
H14B H 0.4520 0.0885 0.4356 0.048 Uiso 1 1 calc R
O2T O 0.2304(3) 0.6503(4) 0.1050(3) 0.0401(13) Uani 1 1 d DU
C21T C 0.2472(5) 0.6562(6) 0.0235(4) 0.0419(19) Uani 1 1 d DU
H21A H 0.2450 0.6009 -0.0018 0.050 Uiso 1 1 calc R
H21B H 0.2958 0.6791 0.0200 0.050 Uiso 1 1 calc R
C22T C 0.1924(4) 0.7130(5) -0.0170(4) 0.0350(16) Uani 1 1 d DU
H22A H 0.1827 0.6984 -0.0736 0.042 Uiso 1 1 calc R
H22B H 0.2075 0.7716 -0.0126 0.042 Uiso 1 1 calc R
C23T C 0.1279(4) 0.6964(7) 0.0297(4) 0.046(2) Uani 1 1 d DU
H23A H 0.0943 0.7438 0.0268 0.055 Uiso 1 1 calc R
H23B H 0.1022 0.6458 0.0108 0.055 Uiso 1 1 calc R
C24T C 0.1618(4) 0.6852(6) 0.1119(4) 0.0415(19) Uani 1 1 d DU
H24A H 0.1661 0.7392 0.1395 0.050 Uiso 1 1 calc R
H24B H 0.1324 0.6479 0.1427 0.050 Uiso 1 1 calc R

loop_
_atom_site_aniso_label
_atom_site_aniso_U_11
_atom_site_aniso_U_22
_atom_site_aniso_U_33
_atom_site_aniso_U_23
_atom_site_aniso_U_13
_atom_site_aniso_U_12
Pt1 0.01440(11) 0.00340(10) 0.00886(10) -0.00090(7) 0.00136(6) -0.00069(8)
C100 0.016(3) 0.019(3) 0.018(3) -0.003(2) 0.002(2) -0.005(2)
Si1 0.0159(7) 0.0069(6) 0.0101(7) -0.0004(6) 0.0013(5) -0.0026(5)
P1 0.0158(7) 0.0058(6) 0.0124(6) -0.0003(5) 0.0023(5) 0.0010(5)
C11 0.016(2) 0.010(2) 0.012(2) 0.005(2) 0.0009(19) 0.002(2)
C12 0.018(3) 0.015(3) 0.018(3) 0.004(2) 0.002(2) 0.003(2)
C13 0.017(3) 0.019(3) 0.023(3) 0.006(2) 0.003(2) 0.000(2)
C14 0.020(3) 0.015(3) 0.031(3) 0.007(3) 0.003(2) -0.003(2)
C15 0.022(3) 0.010(2) 0.024(3) -0.003(2) 0.002(2) -0.003(2)
C16 0.013(2) 0.008(2) 0.013(2) 0.000(2) 0.0003(18) -0.0012(19)
C111 0.019(3) 0.011(2) 0.012(2) -0.001(2) 0.0061(19) 0.002(2)
C112 0.021(3) 0.013(3) 0.020(3) -0.002(2) 0.005(2) 0.002(2)
C113 0.028(3) 0.013(3) 0.022(3) 0.001(2) 0.011(2) 0.002(2)
C114 0.035(3) 0.018(3) 0.015(3) -0.004(2) 0.004(2) -0.002(3)
C115 0.026(3) 0.020(3) 0.015(3) -0.002(2) -0.002(2) 0.000(2)
C116 0.021(3) 0.008(2) 0.018(3) 0.000(2) 0.002(2) 0.000(2)
C121 0.018(3) 0.009(2) 0.015(3) -0.001(2) 0.0075(19) 0.004(2)
C122 0.027(3) 0.016(3) 0.020(3) 0.000(2) -0.005(2) 0.004(2)
C123 0.032(4) 0.026(3) 0.027(3) 0.003(3) -0.007(3) 0.008(3)
C124 0.034(3) 0.023(3) 0.019(3) 0.008(3) 0.000(2) 0.010(3)
C125 0.032(3) 0.011(3) 0.036(4) 0.002(3) 0.010(3) 0.002(2)
C126 0.023(3) 0.011(2) 0.033(4) 0.002(3) 0.000(2) -0.002(2)
P2 0.0168(7) 0.0055(6) 0.0097(6) 0.0001(5) 0.0013(5) 0.0011(5)
C21 0.020(3) 0.005(2) 0.013(2) 0.002(2) 0.0039(19) -0.0024(19)
C22 0.021(3) 0.012(2) 0.014(3) -0.001(2) 0.003(2) 0.001(2)
C23 0.024(3) 0.009(2) 0.019(3) 0.003(2) 0.009(2) 0.003(2)
C24 0.027(3) 0.005(2) 0.020(3) -0.001(2) 0.008(2) -0.002(2)
C25 0.021(3) 0.006(2) 0.017(3) -0.004(2) 0.000(2) -0.005(2)
C26 0.020(3) 0.006(2) 0.012(3) -0.0001(19) 0.0068(19) -0.0014(19)
C211 0.016(2) 0.011(2) 0.009(2) 0.002(2) -0.0010(18) 0.001(2)
C212 0.020(3) 0.010(2) 0.020(3) -0.004(2) 0.003(2) 0.001(2)
C213 0.028(3) 0.016(3) 0.024(3) -0.003(3) 0.006(2) 0.006(2)
C214 0.021(3) 0.016(3) 0.023(3) -0.002(3) 0.007(2) 0.001(2)
C215 0.020(3) 0.013(2) 0.026(3) 0.000(2) 0.003(2) -0.003(2)
C216 0.020(3) 0.011(2) 0.022(3) -0.003(2) 0.005(2) -0.001(2)
C221 0.025(3) 0.003(2) 0.011(2) 0.003(2) -0.0022(19) 0.004(2)
C222 0.026(3) 0.011(3) 0.015(3) 0.003(2) 0.002(2) -0.002(2)
C223 0.035(3) 0.013(3) 0.020(3) 0.005(2) 0.004(2) 0.002(3)
C224 0.045(4) 0.015(3) 0.011(3) 0.003(2) -0.004(2) 0.000(3)
C225 0.031(3) 0.018(3) 0.019(3) 0.001(3) -0.008(2) -0.002(3)
C226 0.027(3) 0.011(2) 0.017(3) 0.000(2) 0.002(2) -0.006(2)
P3 0.0182(7) 0.0050(6) 0.0096(6) 0.0010(5) 0.0023(5) -0.0007(5)
C31 0.022(3) 0.008(2) 0.013(2) -0.001(2) 0.000(2) 0.000(2)
C32 0.024(3) 0.009(2) 0.013(2) 0.001(2) 0.003(2) 0.006(2)
C33 0.028(3) 0.017(3) 0.013(3) -0.005(2) -0.001(2) 0.003(2)
C34 0.024(3) 0.017(3) 0.015(3) -0.007(2) -0.005(2) 0.000(2)
C35 0.020(3) 0.011(2) 0.018(3) -0.004(2) -0.001(2) -0.003(2)
C36 0.019(3) 0.008(2) 0.013(2) 0.000(2) 0.0009(19) -0.002(2)
C311 0.022(3) 0.010(2) 0.009(2) 0.001(2) 0.0028(19) 0.000(2)
C312 0.026(3) 0.007(2) 0.020(3) 0.002(2) 0.004(2) 0.000(2)
C313 0.025(3) 0.015(3) 0.020(3) 0.002(2) 0.007(2) -0.004(2)
C314 0.023(3) 0.024(3) 0.020(3) -0.001(3) 0.007(2) -0.001(2)
C315 0.025(3) 0.017(3) 0.020(3) 0.001(2) 0.002(2) 0.003(2)
C316 0.023(3) 0.010(2) 0.015(3) 0.001(2) 0.001(2) 0.000(2)
C321 0.021(3) 0.010(2) 0.013(3) 0.003(2) 0.003(2) 0.002(2)
C322 0.030(3) 0.011(2) 0.016(3) 0.001(2) 0.003(2) 0.004(2)
C323 0.037(4) 0.013(3) 0.026(3) -0.002(3) 0.004(3) 0.003(3)
C324 0.038(4) 0.014(3) 0.023(3) 0.002(3) 0.003(2) 0.012(3)
C325 0.036(4) 0.021(3) 0.028(4) -0.002(3) -0.006(3) 0.016(3)
C326 0.024(3) 0.014(3) 0.027(3) -0.004(3) -0.002(2) 0.005(2)
O1T 0.052(4) 0.070(5) 0.039(3) -0.023(3) -0.008(3) 0.023(3)
C11T 0.059(6) 0.058(6) 0.050(5) -0.014(5) -0.006(4) 0.025(5)
C12T 0.069(6) 0.032(4) 0.058(6) -0.016(4) 0.011(4) 0.005(4)
C13T 0.065(6) 0.042(5) 0.036(4) -0.015(4) -0.005(4) 0.012(4)
C14T 0.045(4) 0.041(5) 0.032(4) -0.005(4) 0.001(3) 0.006(4)
O2T 0.063(4) 0.032(3) 0.026(3) 0.003(2) 0.006(2) 0.009(3)
C21T 0.055(5) 0.039(4) 0.032(4) 0.001(4) 0.011(3) 0.006(4)
C22T 0.047(4) 0.032(4) 0.026(3) -0.003(3) 0.002(3) -0.007(3)
C23T 0.042(4) 0.065(6) 0.030(4) -0.002(4) 0.002(3) -0.001(4)
C24T 0.047(4) 0.057(6) 0.021(3) -0.011(4) 0.005(3) -0.008(4)

loop_
_atom_type_symbol
_atom_type_description
_atom_type_scat_dispersion_real
_atom_type_scat_dispersion_imag
_atom_type_scat_source
C C 0.0033 0.0016 'International Tables Vol C Tables 4.2.6.8 and 6.1.1.4'
H H 0.0000 0.0000 'International Tables Vol C Tables 4.2.6.8 and 6.1.1.4'
Si Si 0.0817 0.0704 'International Tables Vol C Tables 4.2.6.8 and 6.1.1.4'
P P 0.1023 0.0942 'International Tables Vol C Tables 4.2.6.8 and 6.1.1.4'
Pt Pt -1.7033 8.3905 'International Tables Vol C Tables 4.2.6.8 and 6.1.1.4'
O O 0.0106 0.0060 'International Tables Vol C Tables 4.2.6.8 and 6.1.1.4'

loop_
_geom_angle_atom_site_label_1
_geom_angle_atom_site_label_2
_geom_angle_atom_site_label_3
_geom_angle
C100 Pt1 P1 94.70(15)
C100 Pt1 P2 94.89(17)
P1 Pt1 P2 125.74(5)
C100 Pt1 Si1 178.15(16)
P1 Pt1 Si1 84.39(5)
P2 Pt1 Si1 84.36(5)
C100 Pt1 P3 97.66(16)
P1 Pt1 P3 113.77(5)
P2 Pt1 P3 117.56(5)
Si1 Pt1 P3 84.18(5)
C36 Si1 C16 109.8(2)
C36 Si1 C26 109.6(2)
C16 Si1 C26 107.0(2)
C36 Si1 Pt1 110.57(18)
C16 Si1 Pt1 109.46(18)
C26 Si1 Pt1 110.37(18)
C121 P1 C111 100.2(3)
C121 P1 C11 102.5(3)
C111 P1 C11 104.3(3)
C121 P1 Pt1 118.27(17)
C111 P1 Pt1 118.84(19)
C11 P1 Pt1 110.66(18)
C16 C11 C12 119.8(5)
C16 C11 P1 117.2(4)
C12 C11 P1 122.9(4)
C13 C12 C11 120.2(6)
C14 C13 C12 120.1(5)
C15 C14 C13 119.8(6)
C14 C15 C16 121.4(6)
C15 C16 C11 118.6(5)
C15 C16 Si1 124.7(4)
C11 C16 Si1 116.6(4)
C116 C111 C112 118.7(5)
C116 C111 P1 119.1(4)
C112 C111 P1 122.2(5)
C113 C112 C111 120.3(6)
C112 C113 C114 120.1(6)
C115 C114 C113 119.8(6)
C114 C115 C116 120.3(6)
C111 C116 C115 120.7(5)
C126 C121 C122 117.3(6)
C126 C121 P1 118.9(5)
C122 C121 P1 123.8(4)
C123 C122 C121 121.2(6)
C122 C123 C124 120.5(7)
C125 C124 C123 119.8(6)
C124 C125 C126 119.5(6)
C125 C126 C121 121.8(6)
C221 P2 C21 101.6(2)
C221 P2 C211 101.3(3)
C21 P2 C211 103.9(3)
C221 P2 Pt1 119.88(18)
C21 P2 Pt1 111.54(19)
C211 P2 Pt1 116.47(18)
C22 C21 C26 120.6(5)
C22 C21 P2 121.7(4)
C26 C21 P2 117.7(4)
C21 C22 C23 119.7(6)
C24 C23 C22 120.0(5)
C25 C24 C23 119.4(5)
C24 C25 C26 122.7(6)
C25 C26 C21 117.4(5)
C25 C26 Si1 127.1(5)
C21 C26 Si1 115.2(4)
C216 C211 C212 118.3(5)
C216 C211 P2 118.2(4)
C212 C211 P2 123.5(4)
C213 C212 C211 120.7(6)
C214 C213 C212 120.8(6)
C213 C214 C215 119.3(5)
C216 C215 C214 119.5(6)
C211 C216 C215 121.4(5)
C226 C221 C222 118.6(5)
C226 C221 P2 124.7(4)
C222 C221 P2 116.6(4)
C223 C222 C221 120.5(6)
C224 C223 C222 119.7(6)
C223 C224 C225 120.9(6)
C224 C225 C226 119.7(6)
C221 C226 C225 120.5(6)
C321 P3 C31 103.8(3)
C321 P3 C311 102.8(3)
C31 P3 C311 98.8(3)
C321 P3 Pt1 116.99(19)
C31 P3 Pt1 110.83(19)
C311 P3 Pt1 120.91(19)
C32 C31 C36 120.7(5)
C32 C31 P3 120.9(4)
C36 C31 P3 118.4(4)
C33 C32 C31 119.7(5)
C32 C33 C34 120.5(5)
C35 C34 C33 119.8(6)
C34 C35 C36 121.3(6)
C35 C36 C31 118.0(5)
C35 C36 Si1 126.1(4)
C31 C36 Si1 115.8(4)
C312 C311 C316 118.2(5)
C312 C311 P3 125.4(4)
C316 C311 P3 116.4(4)
C313 C312 C311 120.6(6)
C314 C313 C312 120.6(6)
C313 C314 C315 119.2(6)
C316 C315 C314 120.8(6)
C315 C316 C311 120.6(5)
C326 C321 C322 118.3(5)
C326 C321 P3 122.7(4)
C322 C321 P3 118.9(5)
C323 C322 C321 120.5(6)
C324 C323 C322 120.0(6)
C323 C324 C325 120.1(6)
C324 C325 C326 120.2(7)
C325 C326 C321 120.8(6)
C14T O1T C11T 109.7(6)
O1T C11T C12T 106.9(7)
C11T C12T C13T 101.7(7)
C14T C13T C12T 102.8(7)
O1T C14T C13T 105.8(6)
C24T O2T C21T 108.4(6)
O2T C21T C22T 106.7(6)
C21T C22T C23T 101.5(6)
C24T C23T C22T 101.8(6)
O2T C24T C23T 107.3(6)

loop_
_geom_bond_atom_site_label_1
_geom_bond_atom_site_label_2
_geom_bond_distance
Pt1 C100 2.229(6)
Pt1 P1 2.3034(14)
Pt1 P2 2.3038(14)
Pt1 Si1 2.3076(15)
Pt1 P3 2.3229(14)
Si1 C36 1.888(6)
Si1 C16 1.891(5)
Si1 C26 1.906(6)
P1 C121 1.833(6)
P1 C111 1.836(6)
P1 C11 1.839(6)
C11 C16 1.405(8)
C11 C12 1.409(7)
C12 C13 1.392(9)
C13 C14 1.390(9)
C14 C15 1.384(8)
C15 C16 1.403(8)
C111 C116 1.385(8)
C111 C112 1.409(8)
C112 C113 1.390(9)
C113 C114 1.392(10)
C114 C115 1.381(9)
C115 C116 1.397(8)
C121 C126 1.393(8)
C121 C122 1.401(9)
C122 C123 1.379(9)
C123 C124 1.384(10)
C124 C125 1.380(10)
C125 C126 1.392(9)
P2 C221 1.832(6)
P2 C21 1.835(6)
P2 C211 1.835(5)
C21 C22 1.396(8)
C21 C26 1.417(8)
C22 C23 1.406(8)
C23 C24 1.393(9)
C24 C25 1.376(8)
C25 C26 1.397(7)
C211 C216 1.385(8)
C211 C212 1.395(8)
C212 C213 1.386(8)
C213 C214 1.379(9)
C214 C215 1.399(8)
C215 C216 1.393(8)
C221 C226 1.383(8)
C221 C222 1.406(8)
C222 C223 1.392(9)
C223 C224 1.366(10)
C224 C225 1.383(9)
C225 C226 1.395(9)
P3 C321 1.827(6)
P3 C31 1.833(6)
P3 C311 1.836(6)
C31 C32 1.403(8)
C31 C36 1.406(8)
C32 C33 1.377(9)
C33 C34 1.397(9)
C34 C35 1.383(8)
C35 C36 1.402(8)
C311 C312 1.397(8)
C311 C316 1.405(8)
C312 C313 1.387(8)
C313 C314 1.380(9)
C314 C315 1.391(9)
C315 C316 1.373(8)
C321 C326 1.398(9)
C321 C322 1.401(8)
C322 C323 1.398(9)
C323 C324 1.379(10)
C324 C325 1.383(10)
C325 C326 1.385(9)
O1T C14T 1.419(8)
O1T C11T 1.423(9)
C11T C12T 1.483(11)
C12T C13T 1.512(11)
C13T C14T 1.497(10)
O2T C24T 1.417(9)
O2T C21T 1.439(8)
C21T C22T 1.504(10)
C22T C23T 1.516(10)
C23T C24T 1.497(9)
